data_7127244
loop_
_publ_author_name
'Zhang, Dong'
'Dong, Shunxi'
'He, Qianwen'
'Luo, Yao'
'Liu, Yun'
'Liu, Xiaohua'
'Feng, Xiaoming'

_publ_section_title
;
 Enantioselective dicarbofunctionalization of (<i>E</i>)-alkenyloxindoles
 with pyridinium salts by chiral Lewis acid/photo relay catalysis.
;
_journal_issue 84
_journal_name_full 'Chemical communications (Cambridge, England)'
_journal_page_first 12757
_journal_page_last 12760
_journal_paper_doi 10.1039/d0cc05621a
_journal_volume 56
_journal_year 2020
_chemical_formula_moiety 'C28 H27 Br N2 O4'
_chemical_formula_sum 'C28 H27 Br N2 O4'
_chemical_formula_weight 535.42
_space_group_crystal_system monoclinic
_space_group_IT_number 14
_space_group_name_Hall '-P 2ybc'
_space_group_name_H-M_alt 'P 1 21/c 1'
_atom_sites_solution_hydrogens mixed
_atom_sites_solution_primary dual
_atom_sites_solution_secondary difmap
_audit_creation_method SHELXL-2017/1
_audit_update_record
;
2020-02-15 deposited with the CCDC.	2020-09-15 downloaded from the CCDC.
;
_cell_angle_alpha 90
_cell_angle_beta 110.062(4)
_cell_angle_gamma 90
_cell_formula_units_Z 4
_cell_length_a 10.9570(13)
_cell_length_b 22.742(2)
_cell_length_c 11.1670(11)
_cell_measurement_reflns_used 4019
_cell_measurement_temperature 170(2)
_cell_measurement_theta_max 27.92
_cell_measurement_theta_min 2.42
_cell_volume 2613.8(5)
_computing_cell_refinement 'Bruker SAINT'
_computing_data_collection 'Bruker APEX3'
_computing_data_reduction 'Bruker SAINT'
_computing_molecular_graphics 'Bruker SHELXTL'
_computing_publication_material 'Bruker SHELXTL'
_computing_structure_refinement 'SHELXL-2017/1 (Sheldrick, 2017)'
_computing_structure_solution 'SHELXT (Sheldrick 2008)'
_diffrn_ambient_temperature 170(2)
_diffrn_measured_fraction_theta_full 0.999
_diffrn_measured_fraction_theta_max 0.992
_diffrn_measurement_device_type 'Bruker D8 Photon II'
_diffrn_measurement_method '\f and \w scans'
_diffrn_radiation_type MoK\a
_diffrn_radiation_wavelength 0.71073
_diffrn_reflns_av_R_equivalents 0.1800
_diffrn_reflns_av_unetI/netI 0.1143
_diffrn_reflns_Laue_measured_fraction_full 0.999
_diffrn_reflns_Laue_measured_fraction_max 0.992
_diffrn_reflns_limit_h_max 14
_diffrn_reflns_limit_h_min -14
_diffrn_reflns_limit_k_max 30
_diffrn_reflns_limit_k_min -30
_diffrn_reflns_limit_l_max 14
_diffrn_reflns_limit_l_min -14
_diffrn_reflns_number 48394
_diffrn_reflns_point_group_measured_fraction_full 0.999
_diffrn_reflns_point_group_measured_fraction_max 0.992
_diffrn_reflns_theta_full 25.242
_diffrn_reflns_theta_max 28.412
_diffrn_reflns_theta_min 2.642
_exptl_absorpt_coefficient_mu 1.608
_exptl_absorpt_correction_T_max 0.7457
_exptl_absorpt_correction_T_min 0.5994
_exptl_absorpt_correction_type multi-scan
_exptl_absorpt_process_details 'SADABS (Krause et al., 2015)'
_exptl_crystal_colour colourless
_exptl_crystal_density_diffrn 1.361
_exptl_crystal_description stick
_exptl_crystal_F_000 1104
_exptl_crystal_recrystallization_method 'Re-crystallisation from solvent: DCM, Hexane'
_refine_diff_density_max 0.485
_refine_diff_density_min -0.565
_refine_diff_density_rms 0.086
_refine_ls_extinction_method none
_refine_ls_goodness_of_fit_ref 1.015
_refine_ls_hydrogen_treatment mixed
_refine_ls_matrix_type full
_refine_ls_number_parameters 324
_refine_ls_number_reflns 6514
_refine_ls_number_restraints 1
_refine_ls_restrained_S_all 1.015
_refine_ls_R_factor_all 0.1485
_refine_ls_R_factor_gt 0.0585
_refine_ls_shift/su_max 0.001
_refine_ls_shift/su_mean 0.000
_refine_ls_structure_factor_coef Fsqd
_refine_ls_weighting_details 'w=1/[\s^2^(Fo^2^)+(0.0445P)^2^+1.7411P] where P=(Fo^2^+2Fc^2^)/3'
_refine_ls_weighting_scheme calc
_refine_ls_wR_factor_gt 0.1106
_refine_ls_wR_factor_ref 0.1423
_reflns_Friedel_coverage 0.000
_reflns_number_gt 3349
_reflns_number_total 6514
_reflns_threshold_expression 'I > 2\s(I)'
_cod_data_source_file d0cc05621a2.cif
_cod_data_source_block z
_cod_depositor_comments 'Adding full bibliography for 7127240--7127244.cif.'
_cod_original_cell_volume 2613.7(5)
_cod_original_sg_symbol_H-M 'P 21/c'
_cod_database_code 7127244
_shelx_shelxl_version_number 2017/1
_shelx_space_group_comment
; 
The symmetry employed for this shelxl refinement is uniquely defined 
by the following loop, which should always be used as a source of 
symmetry information in preference to the above space-group names. 
They are only intended as comments. 
;

loop_
_space_group_symop_operation_xyz
'x, y, z'
'-x, y+1/2, -z+1/2'
'-x, -y, -z'
'x, -y-1/2, z-1/2'

loop_
_atom_site_label
_atom_site_type_symbol
_atom_site_fract_x
_atom_site_fract_y
_atom_site_fract_z
_atom_site_U_iso_or_equiv
_atom_site_adp_type
_atom_site_occupancy
_atom_site_site_symmetry_order
_atom_site_calc_flag
_atom_site_refinement_flags_posn
_atom_site_refinement_flags_adp
_atom_site_refinement_flags_occupancy
_atom_site_disorder_assembly
_atom_site_disorder_group
Br Br 0.97908(5) 0.39264(2) 0.83535(4) 0.04444(16) Uani 1 1 d . . . . .
O1 O 1.0184(3) 0.41484(11) 0.4947(2) 0.0302(6) Uani 1 1 d . . . . .
O2 O 0.5961(3) 0.41470(13) 0.2668(3) 0.0466(8) Uani 1 1 d . . . . .
O3 O 0.7908(3) 0.40982(11) 0.2400(2) 0.0328(7) Uani 1 1 d . . . . .
O4 O 0.6249(3) 0.28148(13) 0.1691(3) 0.0440(8) Uani 1 1 d . . . . .
N1 N 0.8638(3) 0.47075(14) 0.5387(3) 0.0269(7) Uani 1 1 d D . . . .
H1N H 0.892(4) 0.5022(14) 0.532(4) 0.027(11) Uiso 1 1 d D . . . .
N2 N 0.9069(4) 0.26689(14) 0.5541(3) 0.0446(10) Uani 1 1 d . . . . .
C1 C 0.9182(4) 0.41977(16) 0.5188(3) 0.0265(8) Uani 1 1 d . . . . .
C2 C 0.8270(4) 0.36873(16) 0.5290(3) 0.0276(9) Uani 1 1 d . . . . .
C3 C 0.7562(4) 0.34502(16) 0.3892(4) 0.0305(9) Uani 1 1 d . . . . .
H3 H 0.820431 0.321857 0.362931 0.037 Uiso 1 1 calc R U . . .
C4 C 0.6427(4) 0.30426(17) 0.3840(4) 0.0369(10) Uani 1 1 d . . . . .
H4A H 0.673779 0.274375 0.452238 0.044 Uiso 1 1 calc R U . . .
H4B H 0.574196 0.327665 0.400882 0.044 Uiso 1 1 calc R U . . .
C5 C 0.5850(4) 0.27355(17) 0.2578(4) 0.0336(10) Uani 1 1 d . . . . .
C6 C 0.7036(4) 0.39366(18) 0.2931(4) 0.0332(9) Uani 1 1 d . . . . .
C7 C 0.7606(5) 0.45372(18) 0.1358(4) 0.0413(11) Uani 1 1 d . . . . .
C8 C 0.8867(6) 0.4576(2) 0.1104(5) 0.0591(15) Uani 1 1 d . . . . .
H8A H 0.910666 0.418453 0.088989 0.089 Uiso 1 1 calc R U . . .
H8B H 0.955055 0.472305 0.186613 0.089 Uiso 1 1 calc R U . . .
H8C H 0.876459 0.484449 0.039003 0.089 Uiso 1 1 calc R U . . .
C9 C 0.7293(5) 0.51248(19) 0.1839(5) 0.0543(13) Uani 1 1 d . . . . .
H9A H 0.798822 0.522927 0.263390 0.081 Uiso 1 1 calc R U . . .
H9B H 0.646839 0.509437 0.199530 0.081 Uiso 1 1 calc R U . . .
H9C H 0.722219 0.542919 0.119728 0.081 Uiso 1 1 calc R U . . .
C10 C 0.6517(7) 0.4304(2) 0.0220(5) 0.083(2) Uani 1 1 d . . . . .
H10A H 0.673803 0.390808 0.001279 0.125 Uiso 1 1 calc R U . . .
H10B H 0.639144 0.456420 -0.051168 0.125 Uiso 1 1 calc R U . . .
H10C H 0.571345 0.428730 0.041999 0.125 Uiso 1 1 calc R U . . .
C11 C 0.7569(4) 0.46088(16) 0.5794(3) 0.0263(8) Uani 1 1 d . . . . .
C12 C 0.7341(4) 0.40075(16) 0.5799(3) 0.0268(8) Uani 1 1 d . . . . .
C13 C 0.6404(4) 0.38026(18) 0.6266(4) 0.0319(9) Uani 1 1 d . . . . .
H13 H 0.625178 0.339284 0.630075 0.038 Uiso 1 1 calc R U . . .
C14 C 0.5691(4) 0.42080(19) 0.6683(4) 0.0378(10) Uani 1 1 d . . . . .
H14 H 0.503244 0.407399 0.699206 0.045 Uiso 1 1 calc R U . . .
C15 C 0.5926(4) 0.48048(19) 0.6655(4) 0.0384(10) Uani 1 1 d . . . . .
H15 H 0.542021 0.507234 0.694164 0.046 Uiso 1 1 calc R U . . .
C16 C 0.6888(4) 0.50261(17) 0.6215(4) 0.0318(9) Uani 1 1 d . . . . .
C17 C 0.7175(4) 0.56778(17) 0.6217(4) 0.0438(11) Uani 1 1 d . . . . .
H17A H 0.707247 0.580478 0.534947 0.066 Uiso 1 1 calc R U . . .
H17B H 0.806797 0.575336 0.678043 0.066 Uiso 1 1 calc R U . . .
H17C H 0.656957 0.589695 0.652321 0.066 Uiso 1 1 calc R U . . .
C21 C 0.9022(4) 0.31782(16) 0.6136(4) 0.0294(9) Uani 1 1 d . . . . .
C22 C 0.9621(4) 0.32099(17) 0.7444(4) 0.0343(10) Uani 1 1 d . . . . .
C23 C 1.0181(5) 0.27170(19) 0.8150(4) 0.0453(12) Uani 1 1 d . . . . .
H23 H 1.056875 0.274008 0.905110 0.054 Uiso 1 1 calc R U . . .
C24 C 1.0168(5) 0.2197(2) 0.7529(5) 0.0551(14) Uani 1 1 d . . . . .
H24 H 1.052054 0.184855 0.798669 0.066 Uiso 1 1 calc R U . . .
C25 C 0.9632(6) 0.2196(2) 0.6237(5) 0.0558(14) Uani 1 1 d . . . . .
H25 H 0.965627 0.184023 0.579842 0.067 Uiso 1 1 calc R U . . .
C31 C 0.4714(4) 0.23357(16) 0.2428(4) 0.0300(9) Uani 1 1 d . . . . .
C32 C 0.4552(4) 0.20598(17) 0.3460(4) 0.0354(10) Uani 1 1 d . . . . .
H32 H 0.515735 0.212796 0.429104 0.042 Uiso 1 1 calc R U . . .
C33 C 0.3517(4) 0.16851(18) 0.3300(4) 0.0417(11) Uani 1 1 d . . . . .
H33 H 0.342880 0.148680 0.401437 0.050 Uiso 1 1 calc R U . . .
C34 C 0.2612(4) 0.15985(17) 0.2106(4) 0.0395(11) Uani 1 1 d . . . . .
H34 H 0.189265 0.134548 0.200149 0.047 Uiso 1 1 calc R U . . .
C35 C 0.2743(4) 0.18763(18) 0.1063(4) 0.0427(11) Uani 1 1 d . . . . .
H35 H 0.211254 0.181985 0.024001 0.051 Uiso 1 1 calc R U . . .
C36 C 0.3800(4) 0.22382(18) 0.1223(4) 0.0390(11) Uani 1 1 d . . . . .
H36 H 0.390460 0.242295 0.050130 0.047 Uiso 1 1 calc R U . . .

loop_
_atom_site_aniso_label
_atom_site_aniso_U_11
_atom_site_aniso_U_22
_atom_site_aniso_U_33
_atom_site_aniso_U_23
_atom_site_aniso_U_13
_atom_site_aniso_U_12
Br 0.0476(3) 0.0419(2) 0.0375(2) -0.0040(2) 0.00645(19) 0.0017(2)
O1 0.0209(16) 0.0340(14) 0.0400(16) 0.0017(12) 0.0161(13) -0.0022(12)
O2 0.0271(19) 0.0537(19) 0.059(2) 0.0066(15) 0.0140(15) 0.0091(15)
O3 0.0325(17) 0.0363(15) 0.0325(15) 0.0030(12) 0.0151(13) -0.0023(12)
O4 0.046(2) 0.0551(19) 0.0342(16) -0.0057(14) 0.0175(15) -0.0171(15)
N1 0.024(2) 0.0225(17) 0.0371(19) 0.0010(14) 0.0136(15) -0.0057(15)
N2 0.062(3) 0.032(2) 0.045(2) -0.0001(17) 0.025(2) 0.0004(18)
C1 0.020(2) 0.031(2) 0.029(2) -0.0014(16) 0.0077(17) -0.0031(17)
C2 0.025(2) 0.032(2) 0.0276(19) -0.0010(16) 0.0116(17) -0.0047(17)
C3 0.032(2) 0.030(2) 0.031(2) -0.0047(17) 0.0124(18) -0.0075(18)
C4 0.037(3) 0.039(2) 0.038(2) -0.0094(19) 0.016(2) -0.019(2)
C5 0.033(3) 0.036(2) 0.032(2) 0.0000(18) 0.0112(19) -0.0005(19)
C6 0.030(3) 0.036(2) 0.032(2) -0.0064(19) 0.0092(18) -0.008(2)
C7 0.052(3) 0.038(2) 0.034(2) 0.0043(19) 0.015(2) -0.001(2)
C8 0.088(4) 0.039(3) 0.073(4) 0.010(2) 0.056(3) 0.001(3)
C9 0.057(4) 0.038(3) 0.075(4) 0.009(2) 0.031(3) 0.005(2)
C10 0.112(6) 0.081(4) 0.034(3) 0.011(3) -0.004(3) -0.033(4)
C11 0.018(2) 0.034(2) 0.027(2) 0.0020(16) 0.0093(16) -0.0030(17)
C12 0.019(2) 0.036(2) 0.0252(18) -0.0002(16) 0.0081(16) -0.0048(17)
C13 0.023(2) 0.039(2) 0.035(2) -0.0006(17) 0.0120(18) -0.0098(18)
C14 0.025(2) 0.054(3) 0.040(2) 0.002(2) 0.017(2) -0.003(2)
C15 0.025(3) 0.053(3) 0.042(2) -0.002(2) 0.016(2) 0.008(2)
C16 0.025(2) 0.036(2) 0.034(2) 0.0036(17) 0.0097(18) 0.0054(18)
C17 0.036(3) 0.039(2) 0.057(3) 0.001(2) 0.017(2) 0.008(2)
C21 0.023(2) 0.0257(19) 0.042(2) -0.0001(17) 0.0154(19) -0.0020(17)
C22 0.033(3) 0.036(2) 0.039(2) -0.0008(18) 0.019(2) -0.0040(19)
C23 0.050(3) 0.043(3) 0.044(3) 0.008(2) 0.018(2) 0.006(2)
C24 0.063(4) 0.047(3) 0.058(3) 0.016(2) 0.025(3) 0.014(3)
C25 0.082(4) 0.032(2) 0.057(3) 0.001(2) 0.027(3) 0.007(2)
C31 0.027(2) 0.031(2) 0.032(2) -0.0034(17) 0.0091(18) -0.0018(17)
C32 0.033(3) 0.039(2) 0.036(2) -0.0100(18) 0.014(2) -0.0100(19)
C33 0.040(3) 0.041(2) 0.050(3) -0.009(2) 0.024(2) -0.011(2)
C34 0.026(3) 0.033(2) 0.060(3) -0.007(2) 0.015(2) -0.0041(19)
C35 0.027(3) 0.044(3) 0.047(3) -0.012(2) 0.000(2) -0.006(2)
C36 0.038(3) 0.043(2) 0.032(2) -0.0018(19) 0.007(2) -0.002(2)

loop_
_atom_type_symbol
_atom_type_description
_atom_type_scat_dispersion_real
_atom_type_scat_dispersion_imag
_atom_type_scat_source
C C 0.0033 0.0016 'International Tables Vol C Tables 4.2.6.8 and 6.1.1.4'
H H 0.0000 0.0000 'International Tables Vol C Tables 4.2.6.8 and 6.1.1.4'
N N 0.0061 0.0033 'International Tables Vol C Tables 4.2.6.8 and 6.1.1.4'
O O 0.0106 0.0060 'International Tables Vol C Tables 4.2.6.8 and 6.1.1.4'
Br Br -0.2901 2.4595 'International Tables Vol C Tables 4.2.6.8 and 6.1.1.4'

loop_
_geom_angle_atom_site_label_1
_geom_angle_atom_site_label_2
_geom_angle_atom_site_label_3
_geom_angle
_geom_angle_site_symmetry_1
_geom_angle_site_symmetry_3
_geom_angle_publ_flag
C6 O3 C7 122.1(3) . . ?
C1 N1 C11 112.1(3) . . ?
C21 N2 C25 119.4(4) . . ?
O1 C1 N1 126.4(3) . . ?
O1 C1 C2 126.4(3) . . ?
N1 C1 C2 107.2(3) . . ?
C12 C2 C21 114.7(3) . . ?
C12 C2 C1 101.5(3) . . ?
C21 C2 C1 112.5(3) . . ?
C12 C2 C3 111.7(3) . . ?
C21 C2 C3 109.1(3) . . ?
C1 C2 C3 106.9(3) . . ?
C6 C3 C4 108.0(3) . . ?
C6 C3 C2 113.0(3) . . ?
C4 C3 C2 111.1(3) . . ?
C5 C4 C3 112.9(3) . . ?
O4 C5 C31 120.7(4) . . ?
O4 C5 C4 122.5(4) . . ?
C31 C5 C4 116.8(3) . . ?
O2 C6 O3 124.6(4) . . ?
O2 C6 C3 124.3(4) . . ?
O3 C6 C3 111.1(4) . . ?
O3 C7 C8 102.4(4) . . ?
O3 C7 C10 108.9(3) . . ?
C8 C7 C10 111.9(4) . . ?
O3 C7 C9 109.4(3) . . ?
C8 C7 C9 110.3(4) . . ?
C10 C7 C9 113.4(4) . . ?
C16 C11 C12 123.6(4) . . ?
C16 C11 N1 127.1(3) . . ?
C12 C11 N1 109.1(3) . . ?
C13 C12 C11 119.4(4) . . ?
C13 C12 C2 131.5(3) . . ?
C11 C12 C2 109.1(3) . . ?
C12 C13 C14 118.6(4) . . ?
C15 C14 C13 120.8(4) . . ?
C14 C15 C16 122.0(4) . . ?
C11 C16 C15 115.5(4) . . ?
C11 C16 C17 122.4(4) . . ?
C15 C16 C17 122.1(4) . . ?
N2 C21 C22 118.8(4) . . ?
N2 C21 C2 116.5(3) . . ?
C22 C21 C2 124.7(3) . . ?
C21 C22 C23 121.0(4) . . ?
C21 C22 Br 122.3(3) . . ?
C23 C22 Br 116.6(3) . . ?
C24 C23 C22 119.0(4) . . ?
C25 C24 C23 117.7(4) . . ?
N2 C25 C24 123.8(4) . . ?
C32 C31 C36 118.7(4) . . ?
C32 C31 C5 121.5(3) . . ?
C36 C31 C5 119.8(4) . . ?
C31 C32 C33 120.6(4) . . ?
C34 C33 C32 120.1(4) . . ?
C35 C34 C33 120.3(4) . . ?
C34 C35 C36 119.4(4) . . ?
C35 C36 C31 120.9(4) . . ?

loop_
_geom_bond_atom_site_label_1
_geom_bond_atom_site_label_2
_geom_bond_distance
_geom_bond_site_symmetry_2
_geom_bond_publ_flag
Br C22 1.895(4) . ?
O1 C1 1.221(5) . ?
O2 C6 1.210(5) . ?
O3 C6 1.337(5) . ?
O3 C7 1.482(5) . ?
O4 C5 1.225(5) . ?
N1 C1 1.357(5) . ?
N1 C11 1.412(5) . ?
N2 C21 1.345(5) . ?
N2 C25 1.347(6) . ?
C1 C2 1.561(5) . ?
C2 C12 1.513(5) . ?
C2 C21 1.542(5) . ?
C2 C3 1.580(5) . ?
C3 C6 1.511(5) . ?
C3 C4 1.536(5) . ?
C4 C5 1.504(5) . ?
C5 C31 1.504(6) . ?
C7 C8 1.506(7) . ?
C7 C10 1.510(6) . ?
C7 C9 1.522(6) . ?
C11 C16 1.385(5) . ?
C11 C12 1.390(5) . ?
C12 C13 1.382(5) . ?
C13 C14 1.389(6) . ?
C14 C15 1.384(6) . ?
C15 C16 1.400(6) . ?
C16 C17 1.515(5) . ?
C21 C22 1.382(5) . ?
C22 C23 1.387(6) . ?
C23 C24 1.368(6) . ?
C24 C25 1.359(7) . ?
C31 C32 1.377(5) . ?
C31 C36 1.392(5) . ?
C32 C33 1.380(6) . ?
C33 C34 1.375(6) . ?
C34 C35 1.375(6) . ?
C35 C36 1.382(6) . ?

loop_
_geom_torsion_atom_site_label_1
_geom_torsion_atom_site_label_2
_geom_torsion_atom_site_label_3
_geom_torsion_atom_site_label_4
_geom_torsion
_geom_torsion_site_symmetry_1
_geom_torsion_site_symmetry_2
_geom_torsion_site_symmetry_3
_geom_torsion_site_symmetry_4
_geom_torsion_publ_flag
C11 N1 C1 O1 -172.8(4) . . . . ?
C11 N1 C1 C2 8.6(4) . . . . ?
O1 C1 C2 C12 171.6(4) . . . . ?
N1 C1 C2 C12 -9.8(4) . . . . ?
O1 C1 C2 C21 48.5(5) . . . . ?
N1 C1 C2 C21 -132.9(3) . . . . ?
O1 C1 C2 C3 -71.2(5) . . . . ?
N1 C1 C2 C3 107.4(3) . . . . ?
C12 C2 C3 C6 64.2(4) . . . . ?
C21 C2 C3 C6 -167.9(3) . . . . ?
C1 C2 C3 C6 -46.0(4) . . . . ?
C12 C2 C3 C4 -57.2(4) . . . . ?
C21 C2 C3 C4 70.6(4) . . . . ?
C1 C2 C3 C4 -167.5(3) . . . . ?
C6 C3 C4 C5 64.2(4) . . . . ?
C2 C3 C4 C5 -171.4(3) . . . . ?
C3 C4 C5 O4 -0.9(6) . . . . ?
C3 C4 C5 C31 -178.8(3) . . . . ?
C7 O3 C6 O2 -3.8(6) . . . . ?
C7 O3 C6 C3 175.5(3) . . . . ?
C4 C3 C6 O2 33.9(5) . . . . ?
C2 C3 C6 O2 -89.4(5) . . . . ?
C4 C3 C6 O3 -145.4(3) . . . . ?
C2 C3 C6 O3 91.3(4) . . . . ?
C6 O3 C7 C8 179.2(3) . . . . ?
C6 O3 C7 C10 -62.2(5) . . . . ?
C6 O3 C7 C9 62.2(5) . . . . ?
C1 N1 C11 C16 172.2(4) . . . . ?
C1 N1 C11 C12 -3.5(4) . . . . ?
C16 C11 C12 C13 -1.2(6) . . . . ?
N1 C11 C12 C13 174.7(3) . . . . ?
C16 C11 C12 C2 -179.4(3) . . . . ?
N1 C11 C12 C2 -3.5(4) . . . . ?
C21 C2 C12 C13 -48.5(5) . . . . ?
C1 C2 C12 C13 -170.0(4) . . . . ?
C3 C2 C12 C13 76.3(5) . . . . ?
C21 C2 C12 C11 129.4(3) . . . . ?
C1 C2 C12 C11 7.9(4) . . . . ?
C3 C2 C12 C11 -105.7(3) . . . . ?
C11 C12 C13 C14 1.8(5) . . . . ?
C2 C12 C13 C14 179.6(4) . . . . ?
C12 C13 C14 C15 -1.1(6) . . . . ?
C13 C14 C15 C16 -0.3(6) . . . . ?
C12 C11 C16 C15 -0.3(6) . . . . ?
N1 C11 C16 C15 -175.4(4) . . . . ?
C12 C11 C16 C17 179.0(4) . . . . ?
N1 C11 C16 C17 3.8(6) . . . . ?
C14 C15 C16 C11 1.0(6) . . . . ?
C14 C15 C16 C17 -178.2(4) . . . . ?
C25 N2 C21 C22 3.6(6) . . . . ?
C25 N2 C21 C2 -175.4(4) . . . . ?
C12 C2 C21 N2 133.4(4) . . . . ?
C1 C2 C21 N2 -111.3(4) . . . . ?
C3 C2 C21 N2 7.2(5) . . . . ?
C12 C2 C21 C22 -45.6(5) . . . . ?
C1 C2 C21 C22 69.8(5) . . . . ?
C3 C2 C21 C22 -171.7(4) . . . . ?
N2 C21 C22 C23 -4.6(6) . . . . ?
C2 C21 C22 C23 174.3(4) . . . . ?
N2 C21 C22 Br 172.5(3) . . . . ?
C2 C21 C22 Br -8.6(6) . . . . ?
C21 C22 C23 C24 1.8(7) . . . . ?
Br C22 C23 C24 -175.5(4) . . . . ?
C22 C23 C24 C25 1.8(8) . . . . ?
C21 N2 C25 C24 0.1(8) . . . . ?
C23 C24 C25 N2 -2.9(9) . . . . ?
O4 C5 C31 C32 154.5(4) . . . . ?
C4 C5 C31 C32 -27.5(6) . . . . ?
O4 C5 C31 C36 -25.4(6) . . . . ?
C4 C5 C31 C36 152.5(4) . . . . ?
C36 C31 C32 C33 1.3(6) . . . . ?
C5 C31 C32 C33 -178.7(4) . . . . ?
C31 C32 C33 C34 -2.1(7) . . . . ?
C32 C33 C34 C35 1.1(7) . . . . ?
C33 C34 C35 C36 0.7(7) . . . . ?
C34 C35 C36 C31 -1.6(7) . . . . ?
C32 C31 C36 C35 0.6(6) . . . . ?
C5 C31 C36 C35 -179.5(4) . . . . ?
